data_4342689
loop_
_publ_author_name
'Gupta, Arvind K.'
'Yadav, Ashok'
'Srivastava, Anant Kumar'
'Ramya, Kormathmadam Raghupathy'
'Paithankar, Harshad'
'Nandi, Shyamapada'
'Chugh, Jeetender'
'Boomishankar, Ramamoorthy'

_publ_section_title
;
 A Neutral Cluster Cage with a Tetrahedral [Pd12IIL6] Framework: Crystal
 Structures and Host--Guest Studies
;
_journal_name_full 'Inorganic chemistry'
_journal_page_first 150317143949001
_journal_paper_doi 10.1021/ic502798r
_journal_year 2015
_chemical_formula_moiety 'C48 H84 N12 O28 P4 Pd12 S, (C6H5Cl), (C2H6SO)'
_chemical_formula_sum 'C56 H95 Cl N12 O29 P4 Pd12 S'
_chemical_formula_weight 2868.62
_space_group_crystal_system monoclinic
_space_group_IT_number 14
_space_group_name_Hall '-P 2ybc'
_space_group_name_H-M_alt 'P 1 21/c 1'
_atom_sites_solution_hydrogens geom
_audit_creation_method SHELXL-2013
_cell_angle_alpha 90
_cell_angle_beta 108.562(4)
_cell_angle_gamma 90
_cell_formula_units_Z 4
_cell_length_a 21.447(4)
_cell_length_b 28.408(4)
_cell_length_c 17.659(3)
_cell_measurement_reflns_used 2183
_cell_measurement_temperature 100(2)
_cell_measurement_theta_max 22.25
_cell_measurement_theta_min 2.46
_cell_volume 10199(3)
_computing_cell_refinement 'Bruker SAINT'
_computing_data_collection 'Bruker APEX2'
_computing_data_reduction 'Bruker SAINT'
_computing_molecular_graphics 'Bruker SHELXTL'
_computing_publication_material 'Bruker SHELXTL'
_computing_structure_refinement 'SHELXL-2013 (Sheldrick, 2013)'
_computing_structure_solution 'SHELXS-97 (Sheldrick, 2008)'
_diffrn_ambient_temperature 100(2)
_diffrn_measured_fraction_theta_full 0.999
_diffrn_measured_fraction_theta_max 0.995
_diffrn_measurement_device_type 'Bruker APEX-II CCD'
_diffrn_measurement_method '\f and \w scans'
_diffrn_radiation_type MoK\a
_diffrn_radiation_wavelength 0.71073
_diffrn_reflns_av_R_equivalents 0.1763
_diffrn_reflns_av_unetI/netI 0.2405
_diffrn_reflns_Laue_measured_fraction_full 0.999
_diffrn_reflns_Laue_measured_fraction_max 0.995
_diffrn_reflns_limit_h_max 28
_diffrn_reflns_limit_h_min -28
_diffrn_reflns_limit_k_max 37
_diffrn_reflns_limit_k_min -33
_diffrn_reflns_limit_l_max 14
_diffrn_reflns_limit_l_min -23
_diffrn_reflns_number 85718
_diffrn_reflns_point_group_measured_fraction_full 0.999
_diffrn_reflns_point_group_measured_fraction_max 0.995
_diffrn_reflns_theta_full 25.242
_diffrn_reflns_theta_max 28.393
_diffrn_reflns_theta_min 1.002
_exptl_absorpt_coefficient_mu 2.237
_exptl_absorpt_correction_T_max 0.7457
_exptl_absorpt_correction_T_min 0.5957
_exptl_absorpt_correction_type multi-scan
_exptl_absorpt_process_details SADABS
_exptl_crystal_colour orange
_exptl_crystal_density_diffrn 1.868
_exptl_crystal_description plate
_exptl_crystal_F_000 5568
_exptl_crystal_size_max 0.19
_exptl_crystal_size_mid 0.16
_exptl_crystal_size_min 0.08
_platon_squeeze_details
;
;
_refine_diff_density_max 1.459
_refine_diff_density_min -1.570
_refine_diff_density_rms 0.286
_refine_ls_extinction_method none
_refine_ls_goodness_of_fit_ref 0.902
_refine_ls_hydrogen_treatment constr
_refine_ls_matrix_type full
_refine_ls_number_parameters 1050
_refine_ls_number_reflns 25461
_refine_ls_number_restraints 72
_refine_ls_restrained_S_all 0.902
_refine_ls_R_factor_all 0.1592
_refine_ls_R_factor_gt 0.0697
_refine_ls_shift/su_max 0.001
_refine_ls_shift/su_mean 0.000
_refine_ls_structure_factor_coef Fsqd
_refine_ls_weighting_details 'w=1/[\s^2^(Fo^2^)+(0.0590P)^2^] where P=(Fo^2^+2Fc^2^)/3'
_refine_ls_weighting_scheme calc
_refine_ls_wR_factor_gt 0.1537
_refine_ls_wR_factor_ref 0.1754
_reflns_Friedel_coverage 0.000
_reflns_number_gt 11098
_reflns_number_total 25461
_reflns_threshold_expression 'I > 2\s(I)'
_cod_data_source_file 2_Chlorobenzene.cif
_cod_data_source_block Chlorobenzene_outside_cage
_cod_database_code 4342689
_shelx_space_group_comment
;
The symmetry employed for this shelxl refinement is uniquely defined
by the following loop, which should always be used as a source of
symmetry information in preference to the above space-group names.
They are only intended as comments.
;
_shelx_f_calc_maximum 1200.58
_shelx_f_squared_multiplier 1.000

loop_
_space_group_symop_id
_space_group_symop_operation_xyz
1 x,y,z
2 -x,1/2+y,1/2-z
3 -x,-y,-z
4 x,1/2-y,1/2+z

loop_
_atom_site_label
_atom_site_type_symbol
_atom_site_fract_x
_atom_site_fract_y
_atom_site_fract_z
_atom_site_U_iso_or_equiv
_atom_site_adp_type
_atom_site_occupancy
_atom_site_site_symmetry_order
_atom_site_calc_flag
_atom_site_refinement_flags_posn
_atom_site_refinement_flags_adp
_atom_site_refinement_flags_occupancy
_atom_site_disorder_assembly
_atom_site_disorder_group
Pd1 Pd 0.28051(5) 0.89923(3) 0.30960(5) 0.0159(2) Uani 1 1 d . . . . .
Pd2 Pd 0.28613(5) 0.99868(3) 0.23691(5) 0.0169(2) Uani 1 1 d . . . . .
Pd3 Pd 0.40876(5) 0.93237(3) 0.27948(5) 0.0179(2) Uani 1 1 d . . . . .
Pd4 Pd 0.07111(5) 0.96115(3) -0.17448(5) 0.0152(2) Uani 1 1 d . . . . .
Pd5 Pd 0.15435(5) 1.03972(3) -0.06346(5) 0.0155(2) Uani 1 1 d . . . . .
Pd6 Pd 0.20135(5) 0.99734(3) -0.19688(5) 0.0162(2) Uani 1 1 d . . . . .
Pd7 Pd 0.13927(5) 0.76792(3) 0.11747(5) 0.0156(2) Uani 1 1 d . . . . .
Pd8 Pd 0.06159(5) 0.78920(3) -0.05977(5) 0.0156(2) Uani 1 1 d . . . . .
Pd9 Pd 0.18521(5) 0.72186(3) -0.01924(5) 0.0152(2) Uani 1 1 d . . . . .
Pd10 Pd 0.40670(5) 0.78030(3) -0.06151(5) 0.0161(2) Uani 1 1 d . . . . .
Pd11 Pd 0.48880(5) 0.85782(3) 0.04980(5) 0.0175(2) Uani 1 1 d . . . . .
Pd12 Pd 0.40806(5) 0.88352(3) -0.12379(5) 0.0170(2) Uani 1 1 d . . . . .
P1 P 0.35752(17) 0.97152(11) 0.38729(18) 0.0193(8) Uani 1 1 d . . . . .
P2 P 0.09046(16) 1.04964(10) -0.22307(17) 0.0161(7) Uani 1 1 d . . . . .
P3 P 0.07022(17) 0.70311(11) 0.01007(18) 0.0166(7) Uani 1 1 d . . . . .
P4 P 0.51339(17) 0.82389(11) -0.08321(19) 0.0193(7) Uani 1 1 d . . . . .
O11 O 0.3812(5) 0.9919(3) 0.4678(4) 0.028(2) Uani 1 1 d . . . . .
O21 O 0.0546(4) 1.0853(3) -0.2781(5) 0.024(2) Uani 1 1 d . . . . .
O31 O 0.0296(5) 0.6615(3) 0.0082(5) 0.027(2) Uani 1 1 d . . . . .
O41 O 0.5686(5) 0.8122(3) -0.1112(5) 0.029(2) Uani 1 1 d . . . . .
N1 N 0.3740(5) 0.9154(4) 0.3695(5) 0.020(2) Uani 1 1 d . . . . .
C11 C 0.4144(8) 0.8797(6) 0.4327(8) 0.041(4) Uani 1 1 d . . . . .
H11 H 0.4090 0.8483 0.4057 0.050 Uiso 1 1 calc R U . . .
C12 C 0.4865(9) 0.8907(6) 0.4587(10) 0.063(6) Uani 1 1 d . . . . .
H12A H 0.4952 0.9187 0.4931 0.095 Uiso 1 1 calc R U . . .
H12B H 0.5001 0.8968 0.4116 0.095 Uiso 1 1 calc R U . . .
H12C H 0.5114 0.8639 0.4884 0.095 Uiso 1 1 calc R U . . .
C13 C 0.3827(8) 0.8760(5) 0.4981(8) 0.039(4) Uani 1 1 d . U . . .
H13A H 0.4041 0.8509 0.5353 0.058 Uiso 1 1 calc R U . . .
H13B H 0.3358 0.8688 0.4742 0.058 Uiso 1 1 calc R U . . .
H13C H 0.3877 0.9059 0.5269 0.058 Uiso 1 1 calc R U . . .
N2 N 0.3787(5) 0.9944(3) 0.3125(5) 0.016(2) Uani 1 1 d . . . . .
C21 C 0.4215(7) 1.0378(5) 0.3159(8) 0.032(4) Uani 1 1 d . . . . .
H21 H 0.4219 1.0439 0.2603 0.038 Uiso 1 1 calc R U . . .
C22 C 0.3942(8) 1.0807(4) 0.3426(9) 0.040(4) Uani 1 1 d . . . . .
H22A H 0.3499 1.0868 0.3061 0.060 Uiso 1 1 calc R U . . .
H22B H 0.4226 1.1077 0.3424 0.060 Uiso 1 1 calc R U . . .
H22C H 0.3923 1.0758 0.3967 0.060 Uiso 1 1 calc R U . . .
C23 C 0.4927(7) 1.0257(5) 0.3669(9) 0.043(4) Uani 1 1 d . . . . .
H23A H 0.5205 1.0537 0.3725 0.064 Uiso 1 1 calc R U . . .
H23B H 0.5097 1.0006 0.3407 0.064 Uiso 1 1 calc R U . . .
H23C H 0.4932 1.0150 0.4199 0.064 Uiso 1 1 calc R U . . .
N3 N 0.2758(5) 0.9688(3) 0.3349(5) 0.012(2) Uani 1 1 d . U . . .
C31 C 0.2217(6) 0.9846(4) 0.3641(7) 0.023(3) Uani 1 1 d . . . . .
H31 H 0.1795 0.9783 0.3205 0.027 Uiso 1 1 calc R U . . .
C32 C 0.2188(7) 0.9580(5) 0.4382(8) 0.037(4) Uani 1 1 d . . . . .
H32A H 0.2091 0.9247 0.4248 0.055 Uiso 1 1 calc R U . . .
H32B H 0.1842 0.9716 0.4567 0.055 Uiso 1 1 calc R U . . .
H32C H 0.2613 0.9607 0.4805 0.055 Uiso 1 1 calc R U . . .
C33 C 0.2265(8) 1.0398(5) 0.3786(8) 0.039(4) Uani 1 1 d . . . . .
H33A H 0.2682 1.0474 0.4196 0.059 Uiso 1 1 calc R U . . .
H33B H 0.1899 1.0503 0.3964 0.059 Uiso 1 1 calc R U . . .
H33C H 0.2243 1.0559 0.3287 0.059 Uiso 1 1 calc R U . . .
N4 N 0.0658(5) 1.0294(3) -0.1470(5) 0.014(2) Uani 1 1 d . U . . .
C41 C 0.0064(6) 1.0456(5) -0.1272(7) 0.025(3) Uani 1 1 d . . . . .
H41 H 0.0041 1.0277 -0.0793 0.030 Uiso 1 1 calc R U . . .
C42 C -0.0548(7) 1.0337(5) -0.1978(7) 0.028(3) Uani 1 1 d . . . . .
H42A H -0.0519 1.0492 -0.2461 0.042 Uiso 1 1 calc R U . . .
H42B H -0.0942 1.0447 -0.1864 0.042 Uiso 1 1 calc R U . . .
H42C H -0.0575 0.9995 -0.2061 0.042 Uiso 1 1 calc R U . . .
C43 C 0.0114(8) 1.0985(4) -0.1069(8) 0.034(4) Uani 1 1 d . . . . .
H43A H 0.0454 1.1035 -0.0553 0.051 Uiso 1 1 calc R U . . .
H43B H -0.0310 1.1097 -0.1041 0.051 Uiso 1 1 calc R U . . .
H43C H 0.0229 1.1159 -0.1485 0.051 Uiso 1 1 calc R U . . .
N5 N 0.1022(5) 0.9956(3) -0.2557(5) 0.015(2) Uani 1 1 d . . . . .
C51 C 0.0809(7) 0.9776(5) -0.3392(6) 0.024(3) Uani 1 1 d . . . . .
H51 H 0.0958 0.9442 -0.3375 0.029 Uiso 1 1 calc R U . . .
C52 C 0.1136(8) 1.0057(6) -0.3923(8) 0.041(4) Uani 1 1 d . . . . .
H52A H 0.0919 1.0364 -0.4059 0.062 Uiso 1 1 calc R U . . .
H52B H 0.1090 0.9881 -0.4415 0.062 Uiso 1 1 calc R U . . .
H52C H 0.1603 1.0104 -0.3631 0.062 Uiso 1 1 calc R U . . .
C53 C 0.0067(7) 0.9779(5) -0.3724(7) 0.035(4) Uani 1 1 d . . . . .
H53A H -0.0116 0.9636 -0.3335 0.053 Uiso 1 1 calc R U . . .
H53B H -0.0075 0.9598 -0.4222 0.053 Uiso 1 1 calc R U . . .
H53C H -0.0090 1.0104 -0.3830 0.053 Uiso 1 1 calc R U . . .
N6 N 0.1696(5) 1.0594(3) -0.1667(5) 0.019(2) Uani 1 1 d . . . . .
C61 C 0.2094(7) 1.1028(4) -0.1675(8) 0.027(3) Uani 1 1 d . . . . .
H61 H 0.2549 1.0970 -0.1305 0.032 Uiso 1 1 calc R U . . .
C62 C 0.2144(8) 1.1111(5) -0.2491(8) 0.037(4) Uani 1 1 d . . . . .
H62A H 0.2387 1.0851 -0.2632 0.056 Uiso 1 1 calc R U . . .
H62B H 0.2377 1.1407 -0.2494 0.056 Uiso 1 1 calc R U . . .
H62C H 0.1702 1.1128 -0.2880 0.056 Uiso 1 1 calc R U . . .
C63 C 0.1813(8) 1.1447(5) -0.1342(9) 0.040(4) Uani 1 1 d . . . . .
H63A H 0.2104 1.1720 -0.1291 0.060 Uiso 1 1 calc R U . . .
H63B H 0.1781 1.1366 -0.0817 0.060 Uiso 1 1 calc R U . . .
H63C H 0.1375 1.1525 -0.1707 0.060 Uiso 1 1 calc R U . . .
N7 N 0.0489(5) 0.7570(3) 0.0365(5) 0.012(2) Uani 1 1 d . . . . .
C71 C -0.0098(6) 0.7684(5) 0.0593(7) 0.022(3) Uani 1 1 d . . . . .
H71 H -0.0058 0.8020 0.0773 0.027 Uiso 1 1 calc R U . . .
C72 C -0.0728(7) 0.7640(5) -0.0114(7) 0.032(3) Uani 1 1 d . . . . .
H72A H -0.0671 0.7801 -0.0579 0.048 Uiso 1 1 calc R U . . .
H72B H -0.1093 0.7784 0.0023 0.048 Uiso 1 1 calc R U . . .
H72C H -0.0823 0.7306 -0.0241 0.048 Uiso 1 1 calc R U . . .
C73 C -0.0134(7) 0.7382(5) 0.1286(7) 0.032(4) Uani 1 1 d . . . . .
H73A H -0.0162 0.7050 0.1130 0.048 Uiso 1 1 calc R U . . .
H73B H -0.0524 0.7469 0.1430 0.048 Uiso 1 1 calc R U . . .
H73C H 0.0262 0.7433 0.1746 0.048 Uiso 1 1 calc R U . . .
N8 N 0.0863(5) 0.7213(3) -0.0729(5) 0.012(2) Uani 1 1 d . . . . .
C81 C 0.0585(7) 0.6992(4) -0.1538(7) 0.022(3) Uani 1 1 d . . . . .
H81 H 0.0757 0.7174 -0.1915 0.026 Uiso 1 1 calc R U . . .
C82 C 0.0851(6) 0.6494(4) -0.1503(7) 0.021(3) Uani 1 1 d . . . . .
H82A H 0.0658 0.6297 -0.1179 0.032 Uiso 1 1 calc R U . . .
H82B H 0.1330 0.6498 -0.1263 0.032 Uiso 1 1 calc R U . . .
H82C H 0.0734 0.6364 -0.2045 0.032 Uiso 1 1 calc R U . . .
C83 C -0.0130(6) 0.7013(5) -0.1846(7) 0.025(3) Uani 1 1 d . . . . .
H83A H -0.0316 0.6815 -0.1516 0.038 Uiso 1 1 calc R U . . .
H83B H -0.0281 0.6898 -0.2398 0.038 Uiso 1 1 calc R U . . .
H83C H -0.0275 0.7339 -0.1831 0.038 Uiso 1 1 calc R U . . .
N9 N 0.1482(5) 0.7050(3) 0.0693(5) 0.015(2) Uani 1 1 d . U . . .
C91 C 0.1848(7) 0.6692(4) 0.1299(6) 0.020(3) Uani 1 1 d . . . . .
H91 H 0.2305 0.6807 0.1576 0.024 Uiso 1 1 calc R U . . .
C92 C 0.1477(7) 0.6633(4) 0.1920(6) 0.025(3) Uani 1 1 d . . . . .
H92A H 0.1446 0.6939 0.2162 0.038 Uiso 1 1 calc R U . . .
H92B H 0.1718 0.6412 0.2337 0.038 Uiso 1 1 calc R U . . .
H92C H 0.1034 0.6511 0.1653 0.038 Uiso 1 1 calc R U . . .
C93 C 0.1880(8) 0.6224(5) 0.0878(8) 0.033(4) Uani 1 1 d . U . . .
H93A H 0.1435 0.6097 0.0645 0.049 Uiso 1 1 calc R U . . .
H93B H 0.2149 0.5999 0.1266 0.049 Uiso 1 1 calc R U . . .
H93C H 0.2076 0.6277 0.0454 0.049 Uiso 1 1 calc R U . . .
N10 N 0.5017(5) 0.8792(3) -0.0525(5) 0.016(2) Uani 1 1 d . . . . .
C101 C 0.5440(7) 0.9208(4) -0.0481(7) 0.024(3) Uani 1 1 d . . . . .
H101 H 0.5246 0.9482 -0.0279 0.029 Uiso 1 1 calc R U . . .
C102 C 0.5469(7) 0.9326(4) -0.1308(7) 0.027(3) Uani 1 1 d . . . . .
H10A H 0.5657 0.9059 -0.1513 0.040 Uiso 1 1 calc R U . . .
H10B H 0.5746 0.9604 -0.1277 0.040 Uiso 1 1 calc R U . . .
H10C H 0.5024 0.9390 -0.1667 0.040 Uiso 1 1 calc R U . . .
C103 C 0.6140(6) 0.9121(4) 0.0089(7) 0.021(3) Uani 1 1 d . . . . .
H10D H 0.6121 0.9049 0.0624 0.032 Uiso 1 1 calc R U . . .
H10E H 0.6408 0.9404 0.0113 0.032 Uiso 1 1 calc R U . . .
H10F H 0.6337 0.8855 -0.0107 0.032 Uiso 1 1 calc R U . . .
N11 N 0.4337(5) 0.8170(3) -0.1425(6) 0.019(2) Uani 1 1 d . . . . .
C111 C 0.4130(7) 0.7996(4) -0.2277(6) 0.021(3) Uani 1 1 d . . . . .
H111 H 0.3638 0.8001 -0.2483 0.025 Uiso 1 1 calc R U . . .
C112 C 0.4340(8) 0.7503(4) -0.2318(9) 0.040(4) Uani 1 1 d . . . . .
H11A H 0.4814 0.7476 -0.2044 0.061 Uiso 1 1 calc R U . . .
H11B H 0.4242 0.7410 -0.2878 0.061 Uiso 1 1 calc R U . . .
H11C H 0.4103 0.7296 -0.2059 0.061 Uiso 1 1 calc R U . . .
C113 C 0.4378(8) 0.8315(5) -0.2809(7) 0.033(4) Uani 1 1 d . . . . .
H11D H 0.4860 0.8318 -0.2619 0.049 Uiso 1 1 calc R U . . .
H11E H 0.4212 0.8635 -0.2792 0.049 Uiso 1 1 calc R U . . .
H11F H 0.4222 0.8197 -0.3359 0.049 Uiso 1 1 calc R U . . .
N12 N 0.5028(5) 0.7970(3) -0.0020(6) 0.016(2) Uani 1 1 d . . . . .
C121 C 0.5506(7) 0.7598(5) 0.0433(8) 0.033(4) Uani 1 1 d . . . . .
H121 H 0.5568 0.7361 0.0045 0.040 Uiso 1 1 calc R U . . .
C122 C 0.5312(10) 0.7368(7) 0.1012(12) 0.081(7) Uani 1 1 d . . . . .
H12D H 0.5103 0.7593 0.1276 0.122 Uiso 1 1 calc R U . . .
H12E H 0.5697 0.7229 0.1409 0.122 Uiso 1 1 calc R U . . .
H12F H 0.4997 0.7119 0.0762 0.122 Uiso 1 1 calc R U . . .
C123 C 0.6164(8) 0.7826(5) 0.0862(10) 0.049(4) Uani 1 1 d . U . . .
H12G H 0.6127 0.8013 0.1312 0.073 Uiso 1 1 calc R U . . .
H12H H 0.6292 0.8031 0.0490 0.073 Uiso 1 1 calc R U . . .
H12I H 0.6498 0.7581 0.1060 0.073 Uiso 1 1 calc R U . . .
O1 O 0.3036(4) 1.0304(3) 0.1405(4) 0.022(2) Uani 1 1 d . . . . .
O2 O 0.2472(4) 1.0499(3) 0.0152(5) 0.023(2) Uani 1 1 d . . . . .
O3 O 0.1904(4) 1.0008(3) 0.1646(4) 0.022(2) Uani 1 1 d . . . . .
O4 O 0.1346(4) 1.0181(3) 0.0381(4) 0.023(2) Uani 1 1 d . . . . .
C1 C 0.2492(7) 1.0335(4) 0.0825(6) 0.019(3) Uani 1 1 d . . . . .
C2 C 0.1865(7) 1.0160(4) 0.0960(7) 0.023(3) Uani 1 1 d . . . . .
O5 O 0.0381(4) 0.8571(3) -0.0395(4) 0.021(2) Uani 1 1 d . . . . .
O6 O 0.0395(4) 0.9291(2) -0.0881(4) 0.0166(19) Uani 1 1 d . . . . .
O7 O 0.0741(4) 0.8205(3) -0.1599(4) 0.0171(19) Uani 1 1 d . . . . .
O8 O 0.0764(5) 0.8920(3) -0.2089(5) 0.023(2) Uani 1 1 d . . . . .
C3 C 0.0477(6) 0.8859(4) -0.0878(7) 0.018(3) Uani 1 1 d . . . . .
C4 C 0.0670(6) 0.8648(4) -0.1584(7) 0.019(3) Uani 1 1 d . . . . .
O9 O 0.3138(4) 0.8850(3) -0.1979(4) 0.0173(19) Uani 1 1 d . . . . .
O10 O 0.2283(4) 0.9338(3) -0.2307(5) 0.027(2) Uani 1 1 d . . . . .
O11L O 0.3867(4) 0.9520(3) -0.1002(5) 0.018(2) Uani 1 1 d . . . . .
O12 O 0.2999(4) 0.9996(3) -0.1335(5) 0.0193(19) Uani 1 1 d . . . . .
C5 C 0.2869(7) 0.9242(4) -0.1929(7) 0.021(3) Uani 1 1 d . . . . .
C6 C 0.3272(6) 0.9613(4) -0.1360(7) 0.020(3) Uani 1 1 d . . . . .
O13 O 0.2179(4) 0.7412(3) -0.1140(5) 0.020(2) Uani 1 1 d . . . . .
O14 O 0.3105(4) 0.7694(3) -0.1291(4) 0.023(2) Uani 1 1 d . . . . .
O15 O 0.2847(4) 0.7207(3) 0.0415(5) 0.023(2) Uani 1 1 d . . . . .
O16 O 0.3784(4) 0.7448(3) 0.0247(4) 0.018(2) Uani 1 1 d . . . . .
C7 C 0.2773(7) 0.7507(4) -0.0894(7) 0.019(3) Uani 1 1 d . U . . .
C8 C 0.3167(7) 0.7378(4) 0.0004(7) 0.017(3) Uani 1 1 d . . . . .
O17 O 0.4404(4) 0.9543(3) 0.1868(5) 0.023(2) Uani 1 1 d . . . . .
O18 O 0.4737(4) 0.9232(3) 0.0918(5) 0.020(2) Uani 1 1 d . . . . .
O19 O 0.4368(5) 0.8677(3) 0.2480(5) 0.023(2) Uani 1 1 d . . . . .
O20 O 0.4718(4) 0.8358(3) 0.1532(4) 0.019(2) Uani 1 1 d . . . . .
C9 C 0.4562(6) 0.9194(4) 0.1521(7) 0.016(3) Uani 1 1 d . . . . .
C10 C 0.4534(7) 0.8697(5) 0.1867(8) 0.027(3) Uani 1 1 d . . . . .
O21L O 0.2916(4) 0.8297(3) 0.2818(5) 0.019(2) Uani 1 1 d . . . . .
O22 O 0.2333(4) 0.7757(3) 0.1957(4) 0.0169(19) Uani 1 1 d . . . . .
O23 O 0.1836(4) 0.8861(3) 0.2464(4) 0.020(2) Uani 1 1 d . . . . .
O24 O 0.1243(4) 0.8320(3) 0.1657(5) 0.021(2) Uani 1 1 d . . . . .
C11L C 0.2382(6) 0.8152(4) 0.2310(7) 0.017(3) Uani 1 1 d . . . . .
C12L C 0.1770(6) 0.8475(4) 0.2133(7) 0.019(3) Uani 1 1 d . U . . .
Cl1S Cl 0.3522(3) 0.52932(19) 0.1848(3) 0.0805(17) Uani 1 1 d . . . . .
C1S C 0.3638(8) 0.4684(5) 0.1830(9) 0.039(4) Uani 1 1 d . . . . .
C2S C 0.3797(9) 0.4422(8) 0.2502(10) 0.065(6) Uani 1 1 d . . . . .
H2S H 0.3867 0.4582 0.2994 0.078 Uiso 1 1 calc R U . . .
C3S C 0.3865(8) 0.3939(6) 0.2531(12) 0.054(5) Uani 1 1 d . . . . .
H3S H 0.3960 0.3774 0.3023 0.064 Uiso 1 1 calc R U . . .
C4S C 0.3788(9) 0.3692(7) 0.1798(11) 0.064(6) Uani 1 1 d . . . . .
H4S H 0.3816 0.3358 0.1778 0.077 Uiso 1 1 calc R U . . .
C5S C 0.3669(10) 0.3974(8) 0.1112(11) 0.073(7) Uani 1 1 d . . . . .
H5S H 0.3656 0.3827 0.0623 0.087 Uiso 1 1 calc R U . . .
C6S C 0.3570(11) 0.4453(8) 0.1117(11) 0.074(7) Uani 1 1 d . . . . .
H6S H 0.3454 0.4626 0.0631 0.089 Uiso 1 1 calc R U . . .
S1G S 0.274(2) 0.8715(16) 0.035(3) 0.293(13) Uiso 0.58(2) 1 d D U P A 1
O1G O 0.266(4) 0.912(2) 0.071(4) 0.293(13) Uiso 0.58(2) 1 d D U P A 1
C1G C 0.229(6) 0.859(3) -0.041(4) 0.293(13) Uiso 0.58(2) 1 d D U P A 1
H1G1 H 0.2069 0.8869 -0.0687 0.439 Uiso 0.58(2) 1 calc R U P A 1
H1G2 H 0.1964 0.8366 -0.0336 0.439 Uiso 0.58(2) 1 calc R U P A 1
H1G3 H 0.2533 0.8436 -0.0732 0.439 Uiso 0.58(2) 1 calc R U P A 1
C2G C 0.314(4) 0.841(3) 0.094(4) 0.293(13) Uiso 0.58(2) 1 d D U P A 1
H2G1 H 0.3369 0.8592 0.1424 0.439 Uiso 0.58(2) 1 calc R U P A 1
H2G2 H 0.3468 0.8259 0.0741 0.439 Uiso 0.58(2) 1 calc R U P A 1
H2G3 H 0.2867 0.8169 0.1076 0.439 Uiso 0.58(2) 1 calc R U P A 1
S2G S 0.227(3) 0.900(2) 0.000(3) 0.293(13) Uiso 0.42(2) 1 d D U P A 2
O2G O 0.233(5) 0.945(2) -0.018(4) 0.293(13) Uiso 0.42(2) 1 d D U P A 2
C3G C 0.222(7) 0.885(4) 0.075(6) 0.293(13) Uiso 0.42(2) 1 d D U P A 2
H3G1 H 0.2290 0.9115 0.1112 0.439 Uiso 0.42(2) 1 calc R U P A 2
H3G2 H 0.2563 0.8608 0.0977 0.439 Uiso 0.42(2) 1 calc R U P A 2
H3G3 H 0.1789 0.8710 0.0668 0.439 Uiso 0.42(2) 1 calc R U P A 2
C4G C 0.219(9) 0.872(4) -0.069(5) 0.293(13) Uiso 0.42(2) 1 d D U P A 2
H4G1 H 0.2282 0.8918 -0.1107 0.439 Uiso 0.42(2) 1 calc R U P A 2
H4G2 H 0.1743 0.8602 -0.0894 0.439 Uiso 0.42(2) 1 calc R U P A 2
H4G3 H 0.2504 0.8459 -0.0563 0.439 Uiso 0.42(2) 1 calc R U P A 2

loop_
_atom_site_aniso_label
_atom_site_aniso_U_11
_atom_site_aniso_U_22
_atom_site_aniso_U_33
_atom_site_aniso_U_23
_atom_site_aniso_U_13
_atom_site_aniso_U_12
Pd1 0.0180(5) 0.0155(4) 0.0133(4) -0.0001(4) 0.0037(4) 0.0002(4)
Pd2 0.0176(5) 0.0202(5) 0.0118(4) 0.0023(4) 0.0030(4) -0.0014(4)
Pd3 0.0202(5) 0.0180(5) 0.0157(5) -0.0002(4) 0.0060(4) -0.0014(4)
Pd4 0.0171(5) 0.0132(4) 0.0146(4) 0.0025(4) 0.0040(4) 0.0008(4)
Pd5 0.0150(5) 0.0164(5) 0.0132(4) 0.0026(4) 0.0019(4) 0.0006(4)
Pd6 0.0150(5) 0.0164(5) 0.0158(4) -0.0009(4) 0.0028(4) 0.0006(4)
Pd7 0.0192(5) 0.0138(4) 0.0135(4) -0.0008(4) 0.0046(4) 0.0017(4)
Pd8 0.0210(5) 0.0122(4) 0.0149(4) 0.0002(4) 0.0076(4) -0.0009(4)
Pd9 0.0187(5) 0.0154(4) 0.0126(4) 0.0008(4) 0.0068(4) -0.0018(4)
Pd10 0.0187(5) 0.0153(5) 0.0164(5) -0.0019(4) 0.0086(4) -0.0018(4)
Pd11 0.0187(5) 0.0166(5) 0.0181(5) 0.0001(4) 0.0071(4) -0.0028(4)
Pd12 0.0176(5) 0.0145(4) 0.0183(5) -0.0035(4) 0.0047(4) -0.0001(4)
P1 0.0194(18) 0.0233(17) 0.0125(15) -0.0021(13) 0.0013(14) -0.0044(14)
P2 0.0147(17) 0.0151(15) 0.0138(15) 0.0041(12) -0.0020(13) 0.0003(13)
P3 0.0241(19) 0.0148(15) 0.0133(15) -0.0012(12) 0.0092(14) -0.0035(14)
P4 0.0195(18) 0.0168(16) 0.0235(17) 0.0020(14) 0.0095(15) -0.0019(14)
O11 0.039(6) 0.032(5) 0.010(4) -0.007(4) 0.005(4) -0.008(4)
O21 0.017(5) 0.030(5) 0.020(4) 0.008(4) -0.001(4) 0.005(4)
O31 0.037(6) 0.023(5) 0.020(4) -0.002(4) 0.009(4) -0.011(4)
O41 0.027(6) 0.025(5) 0.046(6) 0.001(4) 0.028(5) -0.002(4)
N1 0.010(5) 0.040(6) 0.009(5) 0.003(4) 0.001(4) 0.000(5)
C11 0.032(9) 0.060(10) 0.026(8) 0.031(7) 0.000(7) -0.008(8)
C12 0.047(12) 0.069(13) 0.061(12) -0.005(10) 0.000(10) 0.004(10)
C13 0.043(8) 0.046(7) 0.027(6) 0.022(6) 0.011(6) -0.005(6)
N2 0.022(6) 0.021(5) 0.005(4) -0.003(4) 0.003(4) -0.003(5)
C21 0.026(8) 0.042(9) 0.027(7) 0.013(7) 0.007(6) -0.011(7)
C22 0.049(11) 0.017(7) 0.051(9) -0.008(7) 0.013(8) -0.010(7)
C23 0.022(9) 0.044(9) 0.058(10) -0.010(8) 0.006(8) -0.015(7)
N3 0.016(4) 0.012(4) 0.009(3) -0.004(3) 0.005(3) 0.003(3)
C31 0.010(6) 0.036(8) 0.020(6) 0.010(6) 0.001(5) 0.006(6)
C32 0.026(9) 0.051(10) 0.032(8) 0.009(7) 0.008(7) -0.013(7)
C33 0.050(11) 0.030(8) 0.040(9) 0.008(7) 0.017(8) 0.023(8)
N4 0.014(4) 0.014(4) 0.015(4) 0.005(3) 0.006(3) -0.004(3)
C41 0.019(7) 0.034(8) 0.023(7) -0.009(6) 0.006(6) 0.007(6)
C42 0.022(8) 0.033(8) 0.029(7) 0.006(6) 0.008(6) 0.009(6)
C43 0.049(10) 0.022(7) 0.029(7) 0.003(6) 0.009(7) 0.025(7)
N5 0.019(6) 0.017(5) 0.007(4) 0.001(4) -0.001(4) -0.004(4)
C51 0.030(8) 0.035(8) 0.005(5) 0.001(5) 0.002(5) -0.018(6)
C52 0.042(10) 0.063(11) 0.029(8) 0.000(7) 0.025(7) -0.012(8)
C53 0.028(9) 0.053(9) 0.015(7) -0.007(6) -0.007(6) 0.001(7)
N6 0.014(6) 0.027(6) 0.020(5) 0.006(4) 0.012(4) 0.003(5)
C61 0.024(8) 0.014(6) 0.034(8) 0.006(6) -0.001(6) -0.005(6)
C62 0.047(10) 0.029(8) 0.037(8) -0.003(7) 0.015(8) -0.023(7)
C63 0.047(11) 0.023(7) 0.048(9) -0.002(7) 0.012(8) -0.009(7)
N7 0.015(5) 0.007(4) 0.019(5) -0.003(4) 0.014(4) -0.004(4)
C71 0.019(7) 0.031(7) 0.022(7) 0.001(6) 0.013(6) 0.000(6)
C72 0.019(8) 0.054(10) 0.030(7) 0.002(7) 0.017(6) 0.007(7)
C73 0.036(9) 0.039(8) 0.026(7) 0.001(6) 0.016(7) -0.009(7)
N8 0.008(5) 0.016(5) 0.015(5) -0.004(4) 0.005(4) 0.001(4)
C81 0.027(8) 0.029(7) 0.011(6) -0.005(5) 0.009(6) -0.005(6)
C82 0.025(7) 0.007(5) 0.029(7) -0.006(5) 0.004(6) -0.006(5)
C83 0.022(8) 0.036(8) 0.021(7) 0.010(6) 0.012(6) 0.002(6)
N9 0.018(4) 0.015(4) 0.018(4) 0.003(3) 0.013(3) 0.000(3)
C91 0.038(8) 0.016(6) 0.006(5) 0.003(5) 0.009(5) 0.012(6)
C92 0.052(10) 0.018(6) 0.009(6) 0.003(5) 0.015(6) 0.011(6)
C93 0.043(7) 0.033(6) 0.031(6) -0.004(5) 0.024(6) 0.014(6)
N10 0.019(6) 0.022(5) 0.011(5) 0.005(4) 0.009(4) -0.001(4)
C101 0.038(9) 0.024(7) 0.013(6) -0.005(5) 0.012(6) -0.013(6)
C102 0.022(8) 0.024(7) 0.038(8) 0.019(6) 0.014(6) 0.009(6)
C103 0.018(7) 0.018(6) 0.027(7) 0.002(5) 0.007(6) 0.002(5)
N11 0.014(6) 0.019(5) 0.026(6) 0.005(5) 0.008(5) -0.001(4)
C111 0.030(8) 0.028(7) 0.006(5) -0.005(5) 0.008(5) -0.003(6)
C112 0.045(10) 0.018(7) 0.055(10) -0.010(7) 0.011(8) 0.000(7)
C113 0.041(10) 0.038(8) 0.023(7) 0.016(6) 0.014(7) -0.003(7)
N12 0.009(5) 0.020(5) 0.020(5) -0.003(4) 0.008(4) 0.004(4)
C121 0.023(8) 0.027(7) 0.042(9) 0.020(7) -0.001(7) 0.009(6)
C122 0.053(14) 0.109(17) 0.098(16) 0.064(14) 0.048(12) 0.041(12)
C123 0.034(7) 0.041(7) 0.064(8) 0.009(6) 0.004(6) 0.013(6)
O1 0.014(5) 0.034(5) 0.015(4) 0.009(4) 0.000(4) -0.004(4)
O2 0.019(5) 0.029(5) 0.021(5) 0.005(4) 0.006(4) 0.002(4)
O3 0.024(5) 0.030(5) 0.014(4) 0.002(4) 0.007(4) -0.005(4)
O4 0.019(5) 0.040(5) 0.008(4) 0.011(4) 0.002(4) -0.005(4)
C1 0.034(8) 0.014(6) 0.009(6) -0.005(5) 0.007(6) 0.004(6)
C2 0.026(8) 0.022(7) 0.025(7) -0.004(6) 0.012(6) -0.005(6)
O5 0.032(6) 0.015(4) 0.017(4) 0.002(3) 0.010(4) -0.003(4)
O6 0.026(5) 0.007(4) 0.023(4) 0.007(3) 0.017(4) 0.005(4)
O7 0.025(5) 0.015(4) 0.016(4) 0.002(3) 0.013(4) -0.004(4)
O8 0.034(6) 0.012(4) 0.029(5) -0.002(4) 0.021(4) -0.009(4)
C3 0.011(6) 0.023(7) 0.017(6) 0.008(5) 0.003(5) -0.005(5)
C4 0.017(7) 0.016(6) 0.022(6) 0.001(5) 0.003(6) 0.003(5)
O9 0.009(4) 0.018(4) 0.022(4) -0.003(4) 0.002(4) 0.002(3)
O10 0.017(5) 0.026(5) 0.026(5) -0.010(4) -0.008(4) 0.006(4)
O11L 0.017(5) 0.012(4) 0.024(4) -0.002(3) 0.004(4) 0.009(4)
O12 0.007(4) 0.022(4) 0.027(4) -0.005(4) 0.002(4) -0.004(4)
C5 0.024(8) 0.018(6) 0.026(7) -0.007(5) 0.013(6) -0.003(6)
C6 0.019(7) 0.009(6) 0.025(7) 0.000(5) -0.003(6) 0.005(5)
O13 0.018(5) 0.025(5) 0.021(4) -0.006(4) 0.013(4) -0.010(4)
O14 0.026(5) 0.028(5) 0.015(4) -0.001(4) 0.010(4) -0.008(4)
O15 0.028(6) 0.023(5) 0.019(4) 0.006(4) 0.008(4) -0.008(4)
O16 0.026(5) 0.012(4) 0.015(4) 0.001(3) 0.003(4) -0.002(4)
C7 0.022(5) 0.020(4) 0.017(4) -0.007(4) 0.008(4) 0.000(4)
C8 0.028(8) 0.010(6) 0.013(6) -0.001(5) 0.007(6) -0.002(5)
O17 0.029(6) 0.016(4) 0.028(5) 0.003(4) 0.016(4) 0.005(4)
O18 0.028(5) 0.013(4) 0.021(4) 0.002(3) 0.010(4) -0.002(4)
O19 0.035(6) 0.018(4) 0.022(5) 0.000(4) 0.016(4) -0.006(4)
O20 0.028(5) 0.017(4) 0.018(4) -0.002(3) 0.015(4) 0.002(4)
C9 0.012(6) 0.014(6) 0.022(7) 0.005(5) 0.005(5) -0.001(5)
C10 0.019(7) 0.031(8) 0.032(8) 0.005(6) 0.011(6) -0.007(6)
O21L 0.019(5) 0.014(4) 0.024(4) -0.002(3) 0.005(4) 0.003(4)
O22 0.012(4) 0.024(4) 0.014(4) 0.004(4) 0.002(3) 0.003(4)
O23 0.019(5) 0.021(4) 0.021(4) -0.009(4) 0.007(4) 0.001(4)
O24 0.030(6) 0.013(4) 0.024(5) -0.004(4) 0.013(4) 0.001(4)
C11L 0.012(6) 0.014(6) 0.029(7) 0.003(5) 0.011(6) 0.005(5)
C12L 0.021(5) 0.024(4) 0.015(4) -0.003(4) 0.012(4) 0.000(4)
Cl1S 0.097(5) 0.074(4) 0.078(4) 0.020(3) 0.038(3) 0.014(3)
C1S 0.027(9) 0.048(10) 0.043(9) 0.019(8) 0.014(7) 0.010(7)
C2S 0.048(13) 0.101(17) 0.037(10) -0.006(11) 0.000(9) -0.004(11)
C3S 0.026(9) 0.055(12) 0.086(14) 0.000(11) 0.027(9) 0.012(8)
C4S 0.036(11) 0.077(14) 0.063(12) 0.007(11) -0.006(10) -0.010(10)
C5S 0.058(14) 0.087(16) 0.052(12) 0.014(12) -0.010(10) -0.011(12)
C6S 0.078(17) 0.087(16) 0.057(12) -0.002(12) 0.022(11) -0.039(13)

loop_
_atom_type_symbol
_atom_type_description
_atom_type_scat_dispersion_real
_atom_type_scat_dispersion_imag
_atom_type_scat_source
C C 0.0033 0.0016 'International Tables Vol C Tables 4.2.6.8 and 6.1.1.4'
H H 0.0000 0.0000 'International Tables Vol C Tables 4.2.6.8 and 6.1.1.4'
N N 0.0061 0.0033 'International Tables Vol C Tables 4.2.6.8 and 6.1.1.4'
O O 0.0106 0.0060 'International Tables Vol C Tables 4.2.6.8 and 6.1.1.4'
P P 0.1023 0.0942 'International Tables Vol C Tables 4.2.6.8 and 6.1.1.4'
S S 0.1246 0.1234 'International Tables Vol C Tables 4.2.6.8 and 6.1.1.4'
Cl Cl 0.1484 0.1585 'International Tables Vol C Tables 4.2.6.8 and 6.1.1.4'
Pd Pd -0.9988 1.0072 'International Tables Vol C Tables 4.2.6.8 and 6.1.1.4'

loop_
_geom_angle_atom_site_label_1
_geom_angle_atom_site_label_2
_geom_angle_atom_site_label_3
_geom_angle
N1 Pd1 N3 76.9(4)
N1 Pd1 O23 177.2(4)
N3 Pd1 O23 100.6(3)
N1 Pd1 O21L 100.0(4)
N3 Pd1 O21L 175.8(4)
O23 Pd1 O21L 82.5(3)
N1 Pd1 P1 38.2(3)
N3 Pd1 P1 38.8(3)
O23 Pd1 P1 139.3(2)
O21L Pd1 P1 138.1(2)
N1 Pd1 Pd3 39.5(3)
N3 Pd1 Pd3 81.5(3)
O23 Pd1 Pd3 139.4(2)
O21L Pd1 Pd3 94.2(3)
P1 Pd1 Pd3 55.17(8)
N1 Pd1 Pd2 81.2(3)
N3 Pd1 Pd2 39.0(3)
O23 Pd1 Pd2 96.1(2)
O21L Pd1 Pd2 138.2(2)
P1 Pd1 Pd2 55.03(7)
Pd3 Pd1 Pd2 60.23(3)
N3 Pd2 N2 76.1(4)
N3 Pd2 O3 100.7(4)
N2 Pd2 O3 176.8(4)
N3 Pd2 O1 176.0(4)
N2 Pd2 O1 100.0(4)
O3 Pd2 O1 83.2(3)
N3 Pd2 P1 38.7(3)
N2 Pd2 P1 37.5(3)
O3 Pd2 P1 139.4(3)
O1 Pd2 P1 137.3(2)
N3 Pd2 Pd1 39.8(2)
N2 Pd2 Pd1 80.4(3)
O3 Pd2 Pd1 97.0(2)
O1 Pd2 Pd1 140.8(2)
P1 Pd2 Pd1 54.92(7)
N3 Pd2 Pd3 81.6(3)
N2 Pd2 Pd3 39.4(3)
O3 Pd2 Pd3 140.3(2)
O1 Pd2 Pd3 95.8(2)
P1 Pd2 Pd3 54.93(8)
Pd1 Pd2 Pd3 59.69(3)
N1 Pd3 N2 75.6(4)
N1 Pd3 O17 175.7(4)
N2 Pd3 O17 100.4(4)
N1 Pd3 O19 102.2(4)
N2 Pd3 O19 177.6(4)
O17 Pd3 O19 81.8(3)
N1 Pd3 P1 38.1(3)
N2 Pd3 P1 37.5(3)
O17 Pd3 P1 137.9(2)
O19 Pd3 P1 140.3(3)
N1 Pd3 Pd1 39.1(3)
N2 Pd3 Pd1 80.5(3)
O17 Pd3 Pd1 139.6(2)
O19 Pd3 Pd1 97.2(3)
P1 Pd3 Pd1 55.08(7)
N1 Pd3 Pd2 80.8(3)
N2 Pd3 Pd2 39.1(3)
O17 Pd3 Pd2 95.2(2)
O19 Pd3 Pd2 140.0(2)
P1 Pd3 Pd2 54.94(7)
Pd1 Pd3 Pd2 60.08(3)
N4 Pd4 N5 76.1(4)
N4 Pd4 O6 100.9(3)
N5 Pd4 O6 177.0(3)
N4 Pd4 O8 176.9(3)
N5 Pd4 O8 101.0(4)
O6 Pd4 O8 82.0(3)
N4 Pd4 P2 38.2(3)
N5 Pd4 P2 38.0(3)
O6 Pd4 P2 139.1(2)
O8 Pd4 P2 138.9(2)
N4 Pd4 Pd6 80.5(3)
N5 Pd4 Pd6 40.3(3)
O6 Pd4 Pd6 139.1(2)
O8 Pd4 Pd6 98.1(3)
P2 Pd4 Pd6 54.87(8)
N4 Pd4 Pd5 39.2(3)
N5 Pd4 Pd5 81.2(2)
O6 Pd4 Pd5 96.2(2)
O8 Pd4 Pd5 141.9(2)
P2 Pd4 Pd5 55.00(6)
Pd6 Pd4 Pd5 59.24(3)
N4 Pd5 N6 76.5(4)
N4 Pd5 O2 176.0(4)
N6 Pd5 O2 99.8(4)
N4 Pd5 O4 100.7(4)
N6 Pd5 O4 177.1(4)
O2 Pd5 O4 83.0(3)
N4 Pd5 P2 38.3(3)
N6 Pd5 P2 38.3(3)
O2 Pd5 P2 138.1(3)
O4 Pd5 P2 138.9(2)
N4 Pd5 Pd6 81.1(3)
N6 Pd5 Pd6 40.3(3)
O2 Pd5 Pd6 95.1(3)
O4 Pd5 Pd6 139.0(2)
P2 Pd5 Pd6 55.27(8)
N4 Pd5 Pd4 39.0(3)
N6 Pd5 Pd4 81.7(3)
O2 Pd5 Pd4 139.6(2)
O4 Pd5 Pd4 95.6(2)
P2 Pd5 Pd4 55.07(7)
Pd6 Pd5 Pd4 60.21(3)
N6 Pd6 O10 176.9(4)
N6 Pd6 N5 76.8(4)
O10 Pd6 N5 100.1(3)
N6 Pd6 O12 101.7(4)
O10 Pd6 O12 81.3(3)
N5 Pd6 O12 177.6(4)
N6 Pd6 P2 38.5(3)
O10 Pd6 P2 138.4(2)
N5 Pd6 P2 38.3(3)
O12 Pd6 P2 140.3(2)
N6 Pd6 Pd5 40.5(3)
O10 Pd6 Pd5 139.4(3)
N5 Pd6 Pd5 81.8(3)
O12 Pd6 Pd5 95.8(2)
P2 Pd6 Pd5 55.64(7)
N6 Pd6 Pd4 82.1(3)
O10 Pd6 Pd4 95.4(3)
N5 Pd6 Pd4 39.6(3)
O12 Pd6 Pd4 138.5(2)
P2 Pd6 Pd4 55.30(7)
Pd5 Pd6 Pd4 60.55(3)
N9 Pd7 N7 76.4(4)
N9 Pd7 O22 100.0(4)
N7 Pd7 O22 176.2(4)
N9 Pd7 O24 176.7(4)
N7 Pd7 O24 100.7(3)
O22 Pd7 O24 82.9(3)
N9 Pd7 P3 37.7(3)
N7 Pd7 P3 38.8(3)
O22 Pd7 P3 137.7(2)
O24 Pd7 P3 139.3(3)
N9 Pd7 Pd8 80.8(3)
N7 Pd7 Pd8 40.0(3)
O22 Pd7 Pd8 138.7(2)
O24 Pd7 Pd8 98.0(2)
P3 Pd7 Pd8 55.22(7)
N9 Pd7 Pd9 38.4(3)
N7 Pd7 Pd9 81.9(3)
O22 Pd7 Pd9 94.6(2)
O24 Pd7 Pd9 143.2(2)
P3 Pd7 Pd9 54.60(8)
Pd8 Pd7 Pd9 60.56(3)
N7 Pd8 N8 77.1(4)
N7 Pd8 O5 99.9(3)
N8 Pd8 O5 176.7(3)
N7 Pd8 O7 178.5(3)
N8 Pd8 O7 101.6(3)
O5 Pd8 O7 81.4(3)
N7 Pd8 P3 38.8(3)
N8 Pd8 P3 38.3(3)
O5 Pd8 P3 138.7(2)
O7 Pd8 P3 139.9(2)
N7 Pd8 Pd7 40.2(3)
N8 Pd8 Pd7 81.6(2)
O5 Pd8 Pd7 95.1(2)
O7 Pd8 Pd7 140.4(2)
P3 Pd8 Pd7 55.23(7)
N7 Pd8 Pd9 82.2(3)
N8 Pd8 Pd9 38.8(3)
O5 Pd8 Pd9 139.8(2)
O7 Pd8 Pd9 97.2(2)
P3 Pd8 Pd9 54.68(8)
Pd7 Pd8 Pd9 60.74(3)
N9 Pd9 N8 75.5(4)
N9 Pd9 O15 101.0(4)
N8 Pd9 O15 176.5(4)
N9 Pd9 O13 176.5(4)
N8 Pd9 O13 101.3(3)
O15 Pd9 O13 82.2(3)
N9 Pd9 P3 37.5(3)
N8 Pd9 P3 38.2(3)
O15 Pd9 P3 138.3(2)
O13 Pd9 P3 139.4(2)
N9 Pd9 Pd8 79.1(3)
N8 Pd9 Pd8 38.9(3)
O15 Pd9 Pd8 141.5(2)
O13 Pd9 Pd8 97.5(2)
P3 Pd9 Pd8 54.38(7)
N9 Pd9 Pd7 38.3(3)
N8 Pd9 Pd7 80.0(3)
O15 Pd9 Pd7 97.6(2)
O13 Pd9 Pd7 140.3(2)
P3 Pd9 Pd7 54.32(7)
Pd8 Pd9 Pd7 58.70(3)
N11 Pd10 N12 76.9(4)
N11 Pd10 O14 97.4(4)
N12 Pd10 O14 173.9(4)
N11 Pd10 O16 177.7(4)
N12 Pd10 O16 102.6(4)
O14 Pd10 O16 83.0(3)
N11 Pd10 P4 38.5(3)
N12 Pd10 P4 38.5(3)
O14 Pd10 P4 135.9(2)
O16 Pd10 P4 141.1(2)
N11 Pd10 Pd11 81.2(3)
N12 Pd10 Pd11 40.1(3)
O14 Pd10 Pd11 137.6(2)
O16 Pd10 Pd11 96.9(2)
P4 Pd10 Pd11 55.62(7)
N11 Pd10 Pd12 39.1(3)
N12 Pd10 Pd12 81.0(3)
O14 Pd10 Pd12 93.3(2)
O16 Pd10 Pd12 138.6(2)
P4 Pd10 Pd12 54.94(7)
Pd11 Pd10 Pd12 59.41(3)
N10 Pd11 N12 76.7(4)
N10 Pd11 O18 97.6(4)
N12 Pd11 O18 174.2(4)
N10 Pd11 O20 177.9(4)
N12 Pd11 O20 103.5(4)
O18 Pd11 O20 82.1(3)
N10 Pd11 P4 38.4(3)
N12 Pd11 P4 38.3(3)
O18 Pd11 P4 136.0(2)
O20 Pd11 P4 141.8(2)
N10 Pd11 Pd12 39.6(3)
N12 Pd11 Pd12 82.5(3)
O18 Pd11 Pd12 92.4(2)
O20 Pd11 Pd12 138.3(2)
P4 Pd11 Pd12 55.45(7)
N10 Pd11 Pd10 81.8(3)
N12 Pd11 Pd10 40.7(3)
O18 Pd11 Pd10 138.1(2)
O20 Pd11 Pd10 97.0(2)
P4 Pd11 Pd10 55.40(7)
Pd12 Pd11 Pd10 60.86(3)
N10 Pd12 N11 77.1(4)
N10 Pd12 O9 177.5(4)
N11 Pd12 O9 100.4(3)
N10 Pd12 O11L 99.9(3)
N11 Pd12 O11L 176.9(4)
O9 Pd12 O11L 82.6(3)
N10 Pd12 P4 38.6(3)
N11 Pd12 P4 38.6(3)
O9 Pd12 P4 138.9(2)
O11L Pd12 P4 138.4(2)
N10 Pd12 Pd11 39.7(3)
N11 Pd12 Pd11 81.1(3)
O9 Pd12 Pd11 140.6(2)
O11L Pd12 Pd11 96.5(2)
P4 Pd12 Pd11 55.78(7)
N10 Pd12 Pd10 80.9(3)
N11 Pd12 Pd10 38.5(3)
O9 Pd12 Pd10 97.3(2)
O11L Pd12 Pd10 141.3(2)
P4 Pd12 Pd10 55.04(8)
Pd11 Pd12 Pd10 59.73(3)
O11 P1 N2 121.2(5)
O11 P1 N1 121.7(5)
N2 P1 N1 95.5(5)
O11 P1 N3 121.5(5)
N2 P1 N3 94.6(5)
N1 P1 N3 95.6(5)
O11 P1 Pd1 138.9(4)
N2 P1 Pd1 99.9(3)
N1 P1 Pd1 47.2(3)
N3 P1 Pd1 48.5(3)
O11 P1 Pd3 138.3(4)
N2 P1 Pd3 47.9(3)
N1 P1 Pd3 47.7(4)
N3 P1 Pd3 100.2(3)
Pd1 P1 Pd3 69.74(8)
O11 P1 Pd2 138.4(4)
N2 P1 Pd2 47.5(3)
N1 P1 Pd2 99.9(3)
N3 P1 Pd2 47.2(3)
Pd1 P1 Pd2 70.05(8)
Pd3 P1 Pd2 70.13(8)
O21 P2 N5 120.9(5)
O21 P2 N4 122.6(6)
N5 P2 N4 94.6(5)
O21 P2 N6 120.0(5)
N5 P2 N6 96.8(5)
N4 P2 N6 95.5(5)
O21 P2 Pd6 138.4(4)
N5 P2 Pd6 48.9(3)
N4 P2 Pd6 99.0(4)
N6 P2 Pd6 48.0(4)
O21 P2 Pd5 138.8(4)
N5 P2 Pd5 100.3(3)
N4 P2 Pd5 47.6(3)
N6 P2 Pd5 47.9(3)
Pd6 P2 Pd5 69.08(7)
O21 P2 Pd4 139.0(4)
N5 P2 Pd4 47.5(3)
N4 P2 Pd4 47.2(3)
N6 P2 Pd4 100.9(3)
Pd6 P2 Pd4 69.84(8)
Pd5 P2 Pd4 69.93(7)
O31 P3 N9 120.7(5)
O31 P3 N8 120.8(5)
N9 P3 N8 95.3(5)
O31 P3 N7 121.5(6)
N9 P3 N7 95.9(5)
N8 P3 N7 96.2(5)
O31 P3 Pd8 139.7(4)
N9 P3 Pd8 99.5(3)
N8 P3 Pd8 48.3(3)
N7 P3 Pd8 48.0(3)
O31 P3 Pd7 138.7(4)
N9 P3 Pd7 47.6(3)
N8 P3 Pd7 100.4(3)
N7 P3 Pd7 48.3(3)
Pd8 P3 Pd7 69.55(8)
O31 P3 Pd9 136.1(4)
N9 P3 Pd9 47.6(3)
N8 P3 Pd9 47.9(3)
N7 P3 Pd9 102.3(4)
Pd8 P3 Pd9 70.94(8)
Pd7 P3 Pd9 71.08(9)
O41 P4 N12 121.6(5)
O41 P4 N11 121.9(5)
N12 P4 N11 95.1(5)
O41 P4 N10 122.2(5)
N12 P4 N10 94.2(5)
N11 P4 N10 94.6(5)
O41 P4 Pd12 138.1(4)
N12 P4 Pd12 100.3(4)
N11 P4 Pd12 47.7(3)
N10 P4 Pd12 47.1(3)
O41 P4 Pd10 138.6(4)
N12 P4 Pd10 48.4(3)
N11 P4 Pd10 46.8(3)
N10 P4 Pd10 99.1(4)
Pd12 P4 Pd10 70.03(9)
O41 P4 Pd11 140.2(4)
N12 P4 Pd11 47.3(3)
N11 P4 Pd11 97.9(4)
N10 P4 Pd11 46.9(3)
Pd12 P4 Pd11 68.77(9)
Pd10 P4 Pd11 68.98(9)
C11 N1 P1 125.9(9)
C11 N1 Pd1 117.9(8)
P1 N1 Pd1 94.7(5)
C11 N1 Pd3 117.4(9)
P1 N1 Pd3 94.2(5)
Pd1 N1 Pd3 101.4(4)
C12 C11 C13 116.7(13)
C12 C11 N1 111.7(12)
C13 C11 N1 108.0(13)
C12 C11 H11 106.6
C13 C11 H11 106.6
N1 C11 H11 106.6
C11 C12 H12A 109.5
C11 C12 H12B 109.5
H12A C12 H12B 109.5
C11 C12 H12C 109.5
H12A C12 H12C 109.5
H12B C12 H12C 109.5
C11 C13 H13A 109.5
C11 C13 H13B 109.5
H13A C13 H13B 109.5
C11 C13 H13C 109.5
H13A C13 H13C 109.5
H13B C13 H13C 109.5
C21 N2 P1 126.8(8)
C21 N2 Pd2 115.6(7)
P1 N2 Pd2 95.1(5)
C21 N2 Pd3 118.2(9)
P1 N2 Pd3 94.6(5)
Pd2 N2 Pd3 101.4(4)
C22 C21 N2 112.4(12)
C22 C21 C23 114.4(12)
N2 C21 C23 108.3(10)
C22 C21 H21 107.1
N2 C21 H21 107.1
C23 C21 H21 107.1
C21 C22 H22A 109.5
C21 C22 H22B 109.5
H22A C22 H22B 109.5
C21 C22 H22C 109.5
H22A C22 H22C 109.5
H22B C22 H22C 109.5
C21 C23 H23A 109.5
C21 C23 H23B 109.5
H23A C23 H23B 109.5
C21 C23 H23C 109.5
H23A C23 H23C 109.5
H23B C23 H23C 109.5
C31 N3 P1 125.6(7)
C31 N3 Pd2 119.2(7)
P1 N3 Pd2 94.1(5)
C31 N3 Pd1 118.0(8)
P1 N3 Pd1 92.7(4)
Pd2 N3 Pd1 101.2(4)
N3 C31 C32 113.5(10)
N3 C31 C33 109.7(11)
C32 C31 C33 111.6(11)
N3 C31 H31 107.2
C32 C31 H31 107.2
C33 C31 H31 107.2
C31 C32 H32A 109.5
C31 C32 H32B 109.5
H32A C32 H32B 109.5
C31 C32 H32C 109.5
H32A C32 H32C 109.5
H32B C32 H32C 109.5
C31 C33 H33A 109.5
C31 C33 H33B 109.5
H33A C33 H33B 109.5
C31 C33 H33C 109.5
H33A C33 H33C 109.5
H33B C33 H33C 109.5
C41 N4 P2 125.8(8)
C41 N4 Pd4 118.0(7)
P2 N4 Pd4 94.6(5)
C41 N4 Pd5 117.2(7)
P2 N4 Pd5 94.1(5)
Pd4 N4 Pd5 101.8(4)
N4 C41 C42 108.4(10)
N4 C41 C43 110.6(11)
C42 C41 C43 112.5(10)
N4 C41 H41 108.4
C42 C41 H41 108.4
C43 C41 H41 108.4
C41 C42 H42A 109.5
C41 C42 H42B 109.5
H42A C42 H42B 109.5
C41 C42 H42C 109.5
H42A C42 H42C 109.5
H42B C42 H42C 109.5
C41 C43 H43A 109.5
C41 C43 H43B 109.5
H43A C43 H43B 109.5
C41 C43 H43C 109.5
H43A C43 H43C 109.5
H43B C43 H43C 109.5
C51 N5 P2 128.2(8)
C51 N5 Pd4 118.0(7)
P2 N5 Pd4 94.6(5)
C51 N5 Pd6 116.9(8)
P2 N5 Pd6 92.8(4)
Pd4 N5 Pd6 100.1(4)
N5 C51 C53 109.7(11)
N5 C51 C52 111.4(10)
C53 C51 C52 112.6(11)
N5 C51 H51 107.6
C53 C51 H51 107.6
C52 C51 H51 107.6
C51 C52 H52A 109.5
C51 C52 H52B 109.5
H52A C52 H52B 109.5
C51 C52 H52C 109.5
H52A C52 H52C 109.5
H52B C52 H52C 109.5
C51 C53 H53A 109.5
C51 C53 H53B 109.5
H53A C53 H53B 109.5
C51 C53 H53C 109.5
H53A C53 H53C 109.5
H53B C53 H53C 109.5
C61 N6 P2 126.5(8)
C61 N6 Pd6 118.2(8)
P2 N6 Pd6 93.5(5)
C61 N6 Pd5 119.3(8)
P2 N6 Pd5 93.8(5)
Pd6 N6 Pd5 99.3(4)
C62 C61 N6 110.7(10)
C62 C61 C63 113.8(11)
N6 C61 C63 110.0(12)
C62 C61 H61 107.4
N6 C61 H61 107.4
C63 C61 H61 107.4
C61 C62 H62A 109.5
C61 C62 H62B 109.5
H62A C62 H62B 109.5
C61 C62 H62C 109.5
H62A C62 H62C 109.5
H62B C62 H62C 109.5
C61 C63 H63A 109.5
C61 C63 H63B 109.5
H63A C63 H63B 109.5
C61 C63 H63C 109.5
H63A C63 H63C 109.5
H63B C63 H63C 109.5
C71 N7 P3 126.8(8)
C71 N7 Pd8 119.0(7)
P3 N7 Pd8 93.2(4)
C71 N7 Pd7 118.7(7)
P3 N7 Pd7 92.9(4)
Pd8 N7 Pd7 99.7(4)
N7 C71 C73 111.3(10)
N7 C71 C72 111.7(10)
C73 C71 C72 110.8(11)
N7 C71 H71 107.6
C73 C71 H71 107.6
C72 C71 H71 107.6
C71 C72 H72A 109.5
C71 C72 H72B 109.5
H72A C72 H72B 109.5
C71 C72 H72C 109.5
H72A C72 H72C 109.5
H72B C72 H72C 109.5
C71 C73 H73A 109.5
C71 C73 H73B 109.5
H73A C73 H73B 109.5
C71 C73 H73C 109.5
H73A C73 H73C 109.5
H73B C73 H73C 109.5
C81 N8 P3 124.6(8)
C81 N8 Pd9 119.2(8)
P3 N8 Pd9 94.0(4)
C81 N8 Pd8 117.8(7)
P3 N8 Pd8 93.4(4)
Pd9 N8 Pd8 102.2(4)
C83 C81 N8 113.0(11)
C83 C81 C82 112.9(10)
N8 C81 C82 108.8(9)
C83 C81 H81 107.3
N8 C81 H81 107.3
C82 C81 H81 107.3
C81 C82 H82A 109.5
C81 C82 H82B 109.5
H82A C82 H82B 109.5
C81 C82 H82C 109.5
H82A C82 H82C 109.5
H82B C82 H82C 109.5
C81 C83 H83A 109.5
C81 C83 H83B 109.5
H83A C83 H83B 109.5
C81 C83 H83C 109.5
H83A C83 H83C 109.5
H83B C83 H83C 109.5
C91 N9 P3 128.1(8)
C91 N9 Pd7 113.4(7)
P3 N9 Pd7 94.7(5)
C91 N9 Pd9 117.8(8)
P3 N9 Pd9 94.9(4)
Pd7 N9 Pd9 103.3(4)
N9 C91 C93 109.5(9)
N9 C91 C92 107.9(10)
C93 C91 C92 111.1(11)
N9 C91 H91 109.4
C93 C91 H91 109.4
C92 C91 H91 109.4
C91 C92 H92A 109.5
C91 C92 H92B 109.5
H92A C92 H92B 109.5
C91 C92 H92C 109.5
H92A C92 H92C 109.5
H92B C92 H92C 109.5
C91 C93 H93A 109.5
C91 C93 H93B 109.5
H93A C93 H93B 109.5
C91 C93 H93C 109.5
H93A C93 H93C 109.5
H93B C93 H93C 109.5
C101 N10 P4 127.1(9)
C101 N10 Pd12 117.4(7)
P4 N10 Pd12 94.3(4)
C101 N10 Pd11 117.0(7)
P4 N10 Pd11 94.7(4)
Pd12 N10 Pd11 100.7(5)
N10 C101 C102 109.8(9)
N10 C101 C103 111.2(10)
C102 C101 C103 109.5(12)
N10 C101 H101 108.7
C102 C101 H101 108.7
C103 C101 H101 108.7
C101 C102 H10A 109.5
C101 C102 H10B 109.5
H10A C102 H10B 109.5
C101 C102 H10C 109.5
H10A C102 H10C 109.5
H10B C102 H10C 109.5
C101 C103 H10D 109.5
C101 C103 H10E 109.5
H10D C103 H10E 109.5
C101 C103 H10F 109.5
H10D C103 H10F 109.5
H10E C103 H10F 109.5
C111 N11 P4 124.6(9)
C111 N11 Pd10 118.8(7)
P4 N11 Pd10 94.8(4)
C111 N11 Pd12 117.3(7)
P4 N11 Pd12 93.7(4)
Pd10 N11 Pd12 102.4(5)
C112 C111 N11 111.2(10)
C112 C111 C113 111.2(12)
N11 C111 C113 111.8(10)
C112 C111 H111 107.5
N11 C111 H111 107.5
C113 C111 H111 107.5
C111 C112 H11A 109.5
C111 C112 H11B 109.5
H11A C112 H11B 109.5
C111 C112 H11C 109.5
H11A C112 H11C 109.5
H11B C112 H11C 109.5
C111 C113 H11D 109.5
C111 C113 H11E 109.5
H11D C113 H11E 109.5
C111 C113 H11F 109.5
H11D C113 H11F 109.5
H11E C113 H11F 109.5
C121 N12 P4 120.6(9)
C121 N12 Pd11 122.1(8)
P4 N12 Pd11 94.4(4)
C121 N12 Pd10 120.8(8)
P4 N12 Pd10 93.1(4)
Pd11 N12 Pd10 99.2(4)
C122 C121 N12 114.0(14)
C122 C121 C123 106.5(14)
N12 C121 C123 109.4(11)
C122 C121 H121 108.9
N12 C121 H121 108.9
C123 C121 H121 108.9
C121 C122 H12D 109.5
C121 C122 H12E 109.5
H12D C122 H12E 109.5
C121 C122 H12F 109.5
H12D C122 H12F 109.5
H12E C122 H12F 109.5
C121 C123 H12G 109.5
C121 C123 H12H 109.5
H12G C123 H12H 109.5
C121 C123 H12I 109.5
H12G C123 H12I 109.5
H12H C123 H12I 109.5
C1 O1 Pd2 109.2(8)
C1 O2 Pd5 108.5(8)
C2 O3 Pd2 110.8(8)
C2 O4 Pd5 110.4(9)
O2 C1 O1 121.5(13)
O2 C1 C2 120.1(11)
O1 C1 C2 118.5(10)
O4 C2 O3 124.8(13)
O4 C2 C1 117.3(11)
O3 C2 C1 118.0(11)
C3 O5 Pd8 113.2(8)
C3 O6 Pd4 111.1(8)
C4 O7 Pd8 110.9(8)
C4 O8 Pd4 110.0(8)
O6 C3 O5 126.8(12)
O6 C3 C4 116.9(10)
O5 C3 C4 116.1(10)
O8 C4 O7 123.5(12)
O8 C4 C3 118.7(10)
O7 C4 C3 117.7(11)
C5 O9 Pd12 110.7(7)
C5 O10 Pd6 111.5(7)
C6 O11L Pd12 110.4(7)
C6 O12 Pd6 111.6(7)
O10 C5 O9 123.7(11)
O10 C5 C6 117.6(10)
O9 C5 C6 118.6(11)
O12 C6 O11L 125.4(10)
O12 C6 C5 117.0(10)
O11L C6 C5 117.4(10)
C7 O13 Pd9 110.3(8)
C7 O14 Pd10 112.4(7)
C8 O15 Pd9 111.2(7)
C8 O16 Pd10 110.2(7)
O13 C7 O14 126.5(11)
O13 C7 C8 117.6(12)
O14 C7 C8 115.9(11)
O15 C8 O16 124.9(10)
O15 C8 C7 117.1(11)
O16 C8 C7 118.0(11)
C9 O17 Pd3 110.8(7)
C9 O18 Pd11 110.8(7)
C10 O19 Pd3 112.4(8)
C10 O20 Pd11 110.8(8)
O18 C9 O17 123.2(11)
O18 C9 C10 118.6(11)
O17 C9 C10 118.2(11)
O19 C10 O20 126.5(12)
O19 C10 C9 116.3(12)
O20 C10 C9 117.1(12)
C11L O21L Pd1 109.2(7)
C11L O22 Pd7 109.5(7)
C12L O23 Pd1 111.3(8)
C12L O24 Pd7 111.0(8)
O22 C11L O21L 122.9(11)
O22 C11L C12L 119.4(10)
O21L C11L C12L 117.7(10)
O23 C12L O24 125.1(12)
O23 C12L C11L 118.0(11)
O24 C12L C11L 117.0(10)
C2S C1S C6S 117.5(17)
C2S C1S Cl1S 121.9(14)
C6S C1S Cl1S 120.7(13)
C1S C2S C3S 125.2(18)
C1S C2S H2S 117.4
C3S C2S H2S 117.4
C2S C3S C4S 118.2(18)
C2S C3S H3S 120.9
C4S C3S H3S 120.9
C5S C4S C3S 115.8(18)
C5S C4S H4S 122.1
C3S C4S H4S 122.1
C6S C5S C4S 123(2)
C6S C5S H5S 118.5
C4S C5S H5S 118.5
C5S C6S C1S 120.1(19)
C5S C6S H6S 119.9
C1S C6S H6S 119.9
O1G S1G C2G 108(5)
O1G S1G C1G 121(6)
C2G S1G C1G 127(6)
S1G C1G H1G1 109.5
S1G C1G H1G2 109.5
H1G1 C1G H1G2 109.5
S1G C1G H1G3 109.5
H1G1 C1G H1G3 109.5
H1G2 C1G H1G3 109.5
S1G C2G H2G1 109.5
S1G C2G H2G2 109.5
H2G1 C2G H2G2 109.5
S1G C2G H2G3 109.5
H2G1 C2G H2G3 109.5
H2G2 C2G H2G3 109.5
O2G S2G C3G 124(6)
O2G S2G C4G 108(5)
C3G S2G C4G 128(6)
S2G C3G H3G1 109.5
S2G C3G H3G2 109.5
H3G1 C3G H3G2 109.5
S2G C3G H3G3 109.5
H3G1 C3G H3G3 109.5
H3G2 C3G H3G3 109.5
S2G C4G H4G1 109.5
S2G C4G H4G2 109.5
H4G1 C4G H4G2 109.5
S2G C4G H4G3 109.5
H4G1 C4G H4G3 109.5
H4G2 C4G H4G3 109.5

loop_
_geom_bond_atom_site_label_1
_geom_bond_atom_site_label_2
_geom_bond_distance
Pd1 N1 2.000(10)
Pd1 N3 2.037(9)
Pd1 O23 2.055(8)
Pd1 O21L 2.068(8)
Pd1 P1 2.717(3)
Pd1 Pd3 3.1091(16)
Pd1 Pd2 3.1212(13)
Pd2 N3 2.002(9)
Pd2 N2 2.013(9)
Pd2 O3 2.044(8)
Pd2 O1 2.063(8)
Pd2 P1 2.721(3)
Pd2 Pd3 3.1261(14)
Pd3 N1 2.017(10)
Pd3 N2 2.026(10)
Pd3 O17 2.056(9)
Pd3 O19 2.065(8)
Pd3 P1 2.721(4)
Pd4 N4 2.010(9)
Pd4 N5 2.018(10)
Pd4 O6 2.066(8)
Pd4 O8 2.069(8)
Pd4 P2 2.730(3)
Pd4 Pd6 3.1175(15)
Pd4 Pd5 3.1279(12)
Pd5 N4 2.021(9)
Pd5 N6 2.029(10)
Pd5 O2 2.054(8)
Pd5 O4 2.063(8)
Pd5 P2 2.728(3)
Pd5 Pd6 3.0869(14)
Pd6 N6 2.022(10)
Pd6 O10 2.042(8)
Pd6 N5 2.048(10)
Pd6 O12 2.053(8)
Pd6 P2 2.716(3)
Pd7 N9 2.015(9)
Pd7 N7 2.033(9)
Pd7 O22 2.062(7)
Pd7 O24 2.077(8)
Pd7 P3 2.719(3)
Pd7 Pd8 3.1012(13)
Pd7 Pd9 3.1665(14)
Pd8 N7 2.023(9)
Pd8 N8 2.032(9)
Pd8 O5 2.054(8)
Pd8 O7 2.073(8)
Pd8 P3 2.719(3)
Pd8 Pd9 3.1610(14)
Pd9 N9 2.023(10)
Pd9 N8 2.029(9)
Pd9 O15 2.061(9)
Pd9 O13 2.084(8)
Pd9 P3 2.729(4)
Pd10 N11 1.998(10)
Pd10 N12 2.048(10)
Pd10 O14 2.051(8)
Pd10 O16 2.071(8)
Pd10 P4 2.734(4)
Pd10 Pd11 3.1001(13)
Pd10 Pd12 3.1351(13)
Pd11 N10 2.007(9)
Pd11 N12 2.022(9)
Pd11 O18 2.065(8)
Pd11 O20 2.069(8)
Pd11 P4 2.741(4)
Pd11 Pd12 3.0901(13)
Pd12 N10 2.005(10)
Pd12 N11 2.025(10)
Pd12 O9 2.029(8)
Pd12 O11L 2.072(7)
Pd12 P4 2.730(4)
P1 O11 1.468(8)
P1 N2 1.661(10)
P1 N1 1.685(11)
P1 N3 1.704(10)
P2 O21 1.444(8)
P2 N5 1.686(10)
P2 N4 1.694(10)
P2 N6 1.695(10)
P3 O31 1.462(9)
P3 N9 1.667(10)
P3 N8 1.690(10)
P3 N7 1.705(9)
P4 O41 1.458(10)
P4 N12 1.703(11)
P4 N11 1.707(10)
P4 N10 1.708(10)
N1 C11 1.552(16)
C11 C12 1.50(2)
C11 C13 1.52(2)
C11 H11 1.0000
C12 H12A 0.9800
C12 H12B 0.9800
C12 H12C 0.9800
C13 H13A 0.9800
C13 H13B 0.9800
C13 H13C 0.9800
N2 C21 1.525(16)
C21 C22 1.49(2)
C21 C23 1.545(19)
C21 H21 1.0000
C22 H22A 0.9800
C22 H22B 0.9800
C22 H22C 0.9800
C23 H23A 0.9800
C23 H23B 0.9800
C23 H23C 0.9800
N3 C31 1.479(16)
C31 C32 1.530(17)
C31 C33 1.589(18)
C31 H31 1.0000
C32 H32A 0.9800
C32 H32B 0.9800
C32 H32C 0.9800
C33 H33A 0.9800
C33 H33B 0.9800
C33 H33C 0.9800
N4 C41 1.497(16)
C41 C42 1.533(16)
C41 C43 1.541(17)
C41 H41 1.0000
C42 H42A 0.9800
C42 H42B 0.9800
C42 H42C 0.9800
C43 H43A 0.9800
C43 H43B 0.9800
C43 H43C 0.9800
N5 C51 1.488(13)
C51 C53 1.510(18)
C51 C52 1.559(18)
C51 H51 1.0000
C52 H52A 0.9800
C52 H52B 0.9800
C52 H52C 0.9800
C53 H53A 0.9800
C53 H53B 0.9800
C53 H53C 0.9800
N6 C61 1.502(15)
C61 C62 1.498(19)
C61 C63 1.534(19)
C61 H61 1.0000
C62 H62A 0.9800
C62 H62B 0.9800
C62 H62C 0.9800
C63 H63A 0.9800
C63 H63B 0.9800
C63 H63C 0.9800
N7 C71 1.475(16)
C71 C73 1.517(17)
C71 C72 1.525(17)
C71 H71 1.0000
C72 H72A 0.9800
C72 H72B 0.9800
C72 H72C 0.9800
C73 H73A 0.9800
C73 H73B 0.9800
C73 H73C 0.9800
N8 C81 1.501(13)
C81 C83 1.457(17)
C81 C82 1.520(16)
C81 H81 1.0000
C82 H82A 0.9800
C82 H82B 0.9800
C82 H82C 0.9800
C83 H83A 0.9800
C83 H83B 0.9800
C83 H83C 0.9800
N9 C91 1.505(13)
C91 C93 1.535(16)
C91 C92 1.555(18)
C91 H91 1.0000
C92 H92A 0.9800
C92 H92B 0.9800
C92 H92C 0.9800
C93 H93A 0.9800
C93 H93B 0.9800
C93 H93C 0.9800
N10 C101 1.476(15)
C101 C102 1.518(16)
C101 C103 1.538(17)
C101 H101 1.0000
C102 H10A 0.9800
C102 H10B 0.9800
C102 H10C 0.9800
C103 H10D 0.9800
C103 H10E 0.9800
C103 H10F 0.9800
N11 C111 1.511(14)
C111 C112 1.479(17)
C111 C113 1.518(17)
C111 H111 1.0000
C112 H11A 0.9800
C112 H11B 0.9800
C112 H11C 0.9800
C113 H11D 0.9800
C113 H11E 0.9800
C113 H11F 0.9800
N12 C121 1.512(15)
C121 C122 1.39(2)
C121 C123 1.52(2)
C121 H121 1.0000
C122 H12D 0.9800
C122 H12E 0.9800
C122 H12F 0.9800
C123 H12G 0.9800
C123 H12H 0.9800
C123 H12I 0.9800
O1 C1 1.288(14)
O2 C1 1.266(13)
O3 C2 1.265(14)
O4 C2 1.250(14)
C1 C2 1.520(19)
O5 C3 1.246(13)
O6 C3 1.240(13)
O7 C4 1.269(13)
O8 C4 1.245(14)
C3 C4 1.553(18)
O9 C5 1.268(14)
O10 C5 1.253(15)
O11L C6 1.257(14)
O12 C6 1.245(13)
C5 C6 1.521(16)
O13 C7 1.238(15)
O14 C7 1.265(15)
O15 C8 1.246(15)
O16 C8 1.269(15)
C7 C8 1.582(16)
O17 C9 1.267(14)
O18 C9 1.242(15)
O19 C10 1.244(16)
O20 C10 1.257(15)
C9 C10 1.549(17)
O21L C11L 1.277(14)
O22 C11L 1.272(13)
O23 C12L 1.231(13)
O24 C12L 1.254(14)
C11L C12L 1.547(17)
Cl1S C1S 1.749(16)
C1S C2S 1.35(2)
C1S C6S 1.39(2)
C2S C3S 1.38(2)
C2S H2S 0.9500
C3S C4S 1.44(2)
C3S H3S 0.9500
C4S C5S 1.41(2)
C4S H4S 0.9500
C5S C6S 1.38(3)
C5S H5S 0.9500
C6S H6S 0.9500
S1G O1G 1.35(6)
S1G C2G 1.42(4)
S1G C1G 1.43(4)
C1G H1G1 0.9800
C1G H1G2 0.9800
C1G H1G3 0.9800
C2G H2G1 0.9800
C2G H2G2 0.9800
C2G H2G3 0.9800
S2G O2G 1.35(6)
S2G C3G 1.42(4)
S2G C4G 1.42(4)
C3G H3G1 0.9800
C3G H3G2 0.9800
C3G H3G3 0.9800
C4G H4G1 0.9800
C4G H4G2 0.9800
C4G H4G3 0.9800

loop_
_platon_squeeze_void_nr
_platon_squeeze_void_average_x
_platon_squeeze_void_average_y
_platon_squeeze_void_average_z
_platon_squeeze_void_volume
_platon_squeeze_void_count_electrons
_platon_squeeze_void_content
1 0.217 0.250 0.066 1050 930 ' '
2 0.783 0.750 0.007 1051 903 ' '
3 0.927 0.431 0.032 14 8 ' '
4 0.361 0.983 0.036 8 4 ' '
5 0.120 0.921 0.078 10 3 ' '
6 0.879 0.421 0.421 10 4 ' '
7 0.073 0.931 0.468 14 6 ' '
8 0.639 0.483 0.464 8 3 ' '
9 0.927 0.069 0.532 14 8 ' '
10 0.361 0.517 0.536 8 3 ' '
11 0.120 0.579 0.578 10 3 ' '
12 0.879 0.079 0.922 10 3 ' '
13 0.073 0.569 0.968 14 7 ' '
14 0.639 0.017 0.964 8 3 ' '
